data_7110007
loop_
_publ_author_name
'Xi-Yan Dong'
'Rui Wang'
'Jia-Bin Li'
'Shuang-Quan Zang'
'Hong-Wei Hou'
'Thomas C. W. Mak'

_publ_section_title
;
 A tetranuclear Cu4(mu3-OH)2-based metal-organic framework (MOF) with
 sulfonate-carboxylate ligands for proton conduction
;
_journal_name_full Chem.Commun.
_journal_page_first 10590
_journal_paper_doi 10.1039/c3cc46226a
_journal_volume 49
_journal_year 2013
_chemical_formula_sum 'C14 H9 Cu2 O13 S2'
_chemical_formula_weight 576.41
_chemical_name_systematic
; 
 ? 
;
_space_group_IT_number 85
_symmetry_cell_setting tetragonal
_symmetry_space_group_name_Hall '-P 4a'
_symmetry_space_group_name_H-M 'P 4/n :2'
_atom_sites_solution_hydrogens geom
_atom_sites_solution_primary direct
_atom_sites_solution_secondary difmap
_audit_creation_method SHELXL-97
_cell_angle_alpha 90.00
_cell_angle_beta 90.00
_cell_angle_gamma 90.00
_cell_formula_units_Z 8
_cell_length_a 24.1267(4)
_cell_length_b 24.1267(4)
_cell_length_c 11.3077(4)
_cell_measurement_temperature 293(2)
_cell_volume 6582.2(3)
_computing_structure_refinement 'SHELXL-97 (Sheldrick, 1997)'
_computing_structure_solution 'SHELXS-97 (Sheldrick, 1990)'
_diffrn_ambient_temperature 293(2)
_diffrn_measured_fraction_theta_full 0.998
_diffrn_measured_fraction_theta_max 0.998
_diffrn_radiation_monochromator graphite
_diffrn_radiation_source 'fine-focus sealed tube'
_diffrn_radiation_type MoK\a
_diffrn_radiation_wavelength 0.71073
_diffrn_reflns_av_R_equivalents 0.0365
_diffrn_reflns_av_sigmaI/netI 0.0574
_diffrn_reflns_limit_h_max 27
_diffrn_reflns_limit_h_min -24
_diffrn_reflns_limit_k_max 28
_diffrn_reflns_limit_k_min -11
_diffrn_reflns_limit_l_max 13
_diffrn_reflns_limit_l_min -7
_diffrn_reflns_number 12566
_diffrn_reflns_theta_full 24.99
_diffrn_reflns_theta_max 24.99
_diffrn_reflns_theta_min 2.99
_exptl_absorpt_coefficient_mu 1.460
_exptl_absorpt_correction_T_max 0.7790
_exptl_absorpt_correction_T_min 0.7589
_exptl_absorpt_correction_type multi-scan
_exptl_absorpt_process_details SADABS
_exptl_crystal_density_diffrn 1.163
_exptl_crystal_density_method 'not measured'
_exptl_crystal_F_000 2296
_exptl_crystal_size_max 0.20
_exptl_crystal_size_mid 0.18
_exptl_crystal_size_min 0.18
_platon_squeeze_details
;
;
_refine_diff_density_max 1.453
_refine_diff_density_min -0.835
_refine_diff_density_rms 0.080
_refine_ls_extinction_method none
_refine_ls_goodness_of_fit_ref 1.005
_refine_ls_hydrogen_treatment mixed
_refine_ls_matrix_type full
_refine_ls_number_parameters 281
_refine_ls_number_reflns 5805
_refine_ls_number_restraints 0
_refine_ls_restrained_S_all 1.005
_refine_ls_R_factor_all 0.0684
_refine_ls_R_factor_gt 0.0509
_refine_ls_shift/su_max 0.001
_refine_ls_shift/su_mean 0.000
_refine_ls_structure_factor_coef Fsqd
_refine_ls_weighting_details 'calc w=1/[\s^2^(Fo^2^)+(0.0800P)^2^+0.1800P] where P=(Fo^2^+2Fc^2^)/3'
_refine_ls_weighting_scheme calc
_refine_ls_wR_factor_gt 0.1369
_refine_ls_wR_factor_ref 0.1449
_reflns_number_gt 4146
_reflns_number_total 5805
_reflns_threshold_expression >2sigma(I)
_cod_data_source_file c3cc46226a.txt
_cod_data_source_block 1
_cod_original_sg_symbol_H-M 'P 4/n'
_cod_database_code 7110007

loop_
_symmetry_equiv_pos_as_xyz
'x, y, z'
'-x+1/2, -y+1/2, z'
'-y+1/2, x, z'
'y, -x+1/2, z'
'-x, -y, -z'
'x-1/2, y-1/2, -z'
'y-1/2, -x, -z'
'-y, x-1/2, -z'

loop_
_atom_site_label
_atom_site_type_symbol
_atom_site_fract_x
_atom_site_fract_y
_atom_site_fract_z
_atom_site_U_iso_or_equiv
_atom_site_adp_type
_atom_site_occupancy
_atom_site_symmetry_multiplicity
_atom_site_calc_flag
_atom_site_refinement_flags
Cu1 Cu 0.462463(18) 0.50850(2) 0.10150(4) 0.03402(17) Uani 1 1 d .
Cu2 Cu 0.59865(2) 0.54413(2) 0.14732(5) 0.04296(19) Uani 1 1 d .
O1 O 0.55293(12) 0.56115(14) 0.2840(3) 0.0515(8) Uani 1 1 d .
O2 O 0.46950(11) 0.52079(13) 0.2678(2) 0.0437(7) Uani 1 1 d .
O3 O 0.48147(13) 0.88395(11) 0.8769(3) 0.0465(8) Uani 1 1 d .
O4 O 0.53538(13) 0.84798(11) 1.0174(3) 0.0481(8) Uani 1 1 d .
O5 O 0.33321(17) 0.5263(3) 0.5789(4) 0.141(2) Uani 1 1 d .
O6 O 0.36639(12) 0.54173(13) 0.7766(3) 0.0572(9) Uani 1 1 d .
O7 O 0.3305(2) 0.6172(2) 0.6660(4) 0.121(2) Uani 1 1 d .
O8 O 0.46971(15) 0.60707(12) 1.0414(3) 0.0596(9) Uani 1 1 d .
O9 O 0.56161(18) 0.64842(16) 1.0642(4) 0.0921(13) Uani 1 1 d .
O10 O 0.54199(16) 0.59180(13) 0.8950(4) 0.0813(13) Uani 1 1 d .
O11 O 0.54234(9) 0.49747(11) 0.0729(2) 0.0312(6) Uani 1 1 d .
H11A H 0.5461 0.4672 0.1048 0.037 Uiso 1 1 d R
O12 O 0.44732(15) 0.62987(12) 0.7738(3) 0.0625(10) Uani 1 1 d .
S1 S 0.35846(5) 0.56456(7) 0.66016(11) 0.0627(4) Uani 1 1 d .
S2 S 0.51978(6) 0.62974(5) 0.98420(14) 0.0625(4) Uani 1 1 d .
O1W O 0.65446(15) 0.59256(17) 0.2245(4) 0.0842(12) Uani 1 1 d .
H1WA H 0.6916 0.5805 0.2149 0.126 Uiso 1 1 d R
H1WB H 0.6556 0.6305 0.1987 0.126 Uiso 1 1 d R
C1 C 0.49113(17) 0.56937(16) 0.4439(4) 0.0357(9) Uani 1 1 d .
C2 C 0.44013(16) 0.55782(17) 0.4923(4) 0.0375(10) Uani 1 1 d .
H2 H 0.4153 0.5356 0.4509 0.045 Uiso 1 1 calc R
C3 C 0.42530(17) 0.57869(17) 0.6016(4) 0.0373(10) Uani 1 1 d .
C4 C 0.4627(2) 0.61095(17) 0.6615(4) 0.0476(12) Uani 1 1 d .
C5 C 0.5134(2) 0.6212(2) 0.6165(4) 0.0645(16) Uani 1 1 d .
H5 H 0.5386 0.6422 0.6599 0.077 Uiso 1 1 calc R
C6 C 0.5285(2) 0.6010(2) 0.5064(4) 0.0564(14) Uani 1 1 d .
H6 H 0.5634 0.6087 0.4752 0.068 Uiso 1 1 calc R
C7 C 0.4658(2) 0.68249(18) 0.8059(4) 0.0495(12) Uani 1 1 d .
C8 C 0.49618(18) 0.68848(16) 0.9067(4) 0.0433(11) Uani 1 1 d .
C9 C 0.50922(18) 0.74128(17) 0.9465(4) 0.0430(10) Uani 1 1 d .
H9 H 0.5294 0.7456 1.0160 0.052 Uiso 1 1 calc R
C10 C 0.49230(18) 0.78792(16) 0.8834(3) 0.0370(10) Uani 1 1 d .
C11 C 0.4627(2) 0.78017(18) 0.7802(4) 0.0584(14) Uani 1 1 d .
H11 H 0.4514 0.8108 0.7364 0.070 Uiso 1 1 calc R
C12 C 0.4498(2) 0.7279(2) 0.7415(4) 0.0651(15) Uani 1 1 d .
H12 H 0.4301 0.7233 0.6715 0.078 Uiso 1 1 calc R
C13 C 0.50639(18) 0.54816(17) 0.3219(4) 0.0365(10) Uani 1 1 d .
C14 C 0.50408(18) 0.84490(16) 0.9303(4) 0.0377(10) Uani 1 1 d .

loop_
_atom_site_aniso_label
_atom_site_aniso_U_11
_atom_site_aniso_U_22
_atom_site_aniso_U_33
_atom_site_aniso_U_23
_atom_site_aniso_U_13
_atom_site_aniso_U_12
Cu1 0.0249(3) 0.0482(3) 0.0290(3) -0.0121(2) 0.0050(2) -0.0016(2)
Cu2 0.0297(3) 0.0635(4) 0.0357(3) -0.0196(3) 0.0082(2) -0.0093(2)
O1 0.0353(17) 0.080(2) 0.0390(18) -0.0285(17) 0.0113(14) -0.0129(15)
O2 0.0361(16) 0.067(2) 0.0275(15) -0.0125(15) 0.0041(13) -0.0107(14)
O3 0.074(2) 0.0229(14) 0.0429(18) -0.0037(13) -0.0244(16) 0.0027(14)
O4 0.068(2) 0.0323(16) 0.0441(18) -0.0107(14) -0.0214(16) 0.0104(14)
O5 0.063(3) 0.290(7) 0.069(3) -0.070(4) 0.018(2) -0.071(4)
O6 0.0519(19) 0.063(2) 0.057(2) 0.0020(17) 0.0138(17) -0.0052(16)
O7 0.102(3) 0.161(5) 0.101(4) 0.042(3) 0.037(3) 0.078(3)
O8 0.083(2) 0.0417(18) 0.054(2) 0.0083(16) 0.0225(19) 0.0089(16)
O9 0.100(3) 0.070(3) 0.106(3) 0.024(2) -0.029(3) -0.009(2)
O10 0.086(3) 0.0357(19) 0.122(4) 0.006(2) 0.049(3) 0.0095(18)
O11 0.0263(13) 0.0388(15) 0.0287(14) -0.0012(12) 0.0025(11) -0.0005(11)
O12 0.094(3) 0.0449(18) 0.048(2) -0.0288(16) 0.0323(19) -0.0290(17)
S1 0.0372(7) 0.1058(11) 0.0452(7) -0.0089(8) 0.0079(6) 0.0066(7)
S2 0.0656(9) 0.0339(6) 0.0882(11) 0.0100(7) 0.0050(8) -0.0033(6)
O1W 0.059(2) 0.100(3) 0.094(3) -0.036(3) 0.012(2) -0.026(2)
C1 0.041(2) 0.035(2) 0.031(2) -0.0074(19) 0.0036(19) 0.0017(18)
C2 0.034(2) 0.043(2) 0.035(2) -0.0113(19) -0.0004(19) -0.0044(18)
C3 0.039(2) 0.039(2) 0.034(2) -0.0065(19) 0.0060(19) 0.0079(19)
C4 0.072(3) 0.034(2) 0.037(3) -0.015(2) 0.021(2) -0.007(2)
C5 0.080(4) 0.067(3) 0.046(3) -0.036(3) 0.022(3) -0.038(3)
C6 0.057(3) 0.056(3) 0.056(3) -0.022(3) 0.014(2) -0.027(2)
C7 0.067(3) 0.036(2) 0.045(3) -0.017(2) 0.016(2) -0.008(2)
C8 0.048(3) 0.026(2) 0.056(3) -0.002(2) 0.003(2) 0.0019(19)
C9 0.051(3) 0.040(2) 0.038(2) -0.007(2) -0.009(2) -0.001(2)
C10 0.055(3) 0.027(2) 0.030(2) -0.0056(17) -0.005(2) 0.0021(19)
C11 0.096(4) 0.037(3) 0.042(3) -0.005(2) -0.023(3) -0.003(3)
C12 0.109(4) 0.049(3) 0.037(3) -0.013(2) -0.012(3) -0.011(3)
C13 0.043(3) 0.040(2) 0.027(2) -0.0014(18) 0.0051(19) 0.009(2)
C14 0.049(3) 0.032(2) 0.033(2) -0.0081(19) 0.000(2) -0.0030(19)

loop_
_atom_type_symbol
_atom_type_description
_atom_type_scat_dispersion_real
_atom_type_scat_dispersion_imag
_atom_type_scat_source
C C 0.0033 0.0016 'International Tables Vol C Tables 4.2.6.8 and 6.1.1.4'
H H 0.0000 0.0000 'International Tables Vol C Tables 4.2.6.8 and 6.1.1.4'
O O 0.0106 0.0060 'International Tables Vol C Tables 4.2.6.8 and 6.1.1.4'
Cu Cu 0.3201 1.2651 'International Tables Vol C Tables 4.2.6.8 and 6.1.1.4'
S S 0.1246 0.1234 'International Tables Vol C Tables 4.2.6.8 and 6.1.1.4'

loop_
_geom_angle_atom_site_label_1
_geom_angle_atom_site_label_2
_geom_angle_atom_site_label_3
_geom_angle
_geom_angle_site_symmetry_1
_geom_angle_site_symmetry_3
O2 Cu1 O3 86.74(12) . 7_566
O2 Cu1 O11 95.47(11) . .
O3 Cu1 O11 177.77(12) 7_566 .
O2 Cu1 O11 174.92(12) . 5_665
O3 Cu1 O11 94.45(11) 7_566 5_665
O11 Cu1 O11 83.35(11) . 5_665
O2 Cu1 O10 98.20(14) . 5_666
O3 Cu1 O10 94.58(13) 7_566 5_666
O11 Cu1 O10 84.91(11) . 5_666
O11 Cu1 O10 86.64(13) 5_665 5_666
O2 Cu1 Cu1 137.05(8) . 5_665
O3 Cu1 Cu1 136.02(9) 7_566 5_665
O11 Cu1 Cu1 41.79(8) . 5_665
O11 Cu1 Cu1 41.56(7) 5_665 5_665
O10 Cu1 Cu1 84.34(9) 5_666 5_665
O1 Cu2 O11 93.99(11) . .
O1 Cu2 O4 171.74(12) . 3_654
O11 Cu2 O4 94.12(11) . 3_654
O1 Cu2 O1W 84.89(14) . .
O11 Cu2 O1W 178.69(14) . .
O4 Cu2 O1W 86.99(13) 3_654 .
O1 Cu2 O6 95.55(13) . 5_666
O11 Cu2 O6 84.34(11) . 5_666
O4 Cu2 O6 86.84(12) 3_654 5_666
O1W Cu2 O6 96.43(16) . 5_666
C13 O1 Cu2 137.3(3) . .
C13 O2 Cu1 128.2(3) . .
C14 O3 Cu1 128.9(3) . 8_666
C14 O4 Cu2 134.2(3) . 4_566
S1 O6 Cu2 134.9(2) . 5_666
S2 O10 Cu1 126.6(2) . 5_666
H11A O11 Cu2 104.3 . .
H11A O11 Cu1 99.0 . .
Cu2 O11 Cu1 122.07(13) . .
H11A O11 Cu1 112.3 . 5_665
Cu2 O11 Cu1 120.73(13) . 5_665
Cu1 O11 Cu1 96.65(11) . 5_665
Cu2 O11 H11A 104.3 . .
Cu1 O11 H11A 99.0 . .
Cu1 O11 H11A 112.3 5_665 .
C7 O12 C4 116.7(3) . .
O5 S1 O6 113.3(3) . .
O5 S1 O7 113.4(4) . .
O6 S1 O7 111.0(2) . .
O5 S1 C3 105.6(2) . .
O6 S1 C3 107.08(19) . .
O7 S1 C3 105.8(3) . .
O9 S2 O10 112.0(3) . .
O9 S2 O8 114.7(3) . .
O10 S2 O8 111.7(2) . .
O9 S2 C8 106.8(2) . .
O10 S2 C8 106.2(2) . .
O8 S2 C8 104.6(2) . .
Cu2 O1W H1WA 114.2 . .
Cu2 O1W H1WB 116.5 . .
H1WA O1W H1WB 103.3 . .
C2 C1 C6 119.6(4) . .
C2 C1 C13 120.7(4) . .
C6 C1 C13 119.7(4) . .
C1 C2 C3 120.9(4) . .
C1 C2 H2 119.5 . .
C3 C2 H2 119.5 . .
C4 C3 C2 118.6(4) . .
C4 C3 S1 121.5(3) . .
C2 C3 S1 119.9(3) . .
C5 C4 C3 121.0(4) . .
C5 C4 O12 121.5(4) . .
C3 C4 O12 117.3(4) . .
C4 C5 C6 120.8(4) . .
C4 C5 H5 119.6 . .
C6 C5 H5 119.6 . .
C1 C6 C5 118.9(4) . .
C1 C6 H6 120.5 . .
C5 C6 H6 120.5 . .
C8 C7 C12 120.7(4) . .
C8 C7 O12 119.1(4) . .
C12 C7 O12 120.0(5) . .
C7 C8 C9 119.4(4) . .
C7 C8 S2 120.3(3) . .
C9 C8 S2 120.3(4) . .
C8 C9 C10 120.6(4) . .
C8 C9 H9 119.7 . .
C10 C9 H9 119.7 . .
C11 C10 C9 118.4(4) . .
C11 C10 C14 121.4(4) . .
C9 C10 C14 120.2(4) . .
C12 C11 C10 120.8(4) . .
C12 C11 H11 119.6 . .
C10 C11 H11 119.6 . .
C11 C12 C7 120.1(5) . .
C11 C12 H12 119.9 . .
C7 C12 H12 119.9 . .
O1 C13 O2 126.9(4) . .
O1 C13 C1 116.6(4) . .
O2 C13 C1 116.4(4) . .
O4 C14 O3 127.2(4) . .
O4 C14 C10 116.7(4) . .
O3 C14 C10 116.1(4) . .

loop_
_geom_bond_atom_site_label_1
_geom_bond_atom_site_label_2
_geom_bond_distance
_geom_bond_site_symmetry_2
Cu1 O2 1.912(3) .
Cu1 O3 1.925(3) 7_566
Cu1 O11 1.972(2) .
Cu1 O11 1.981(3) 5_665
Cu1 O10 2.422(3) 5_666
Cu1 Cu1 2.9526(9) 5_665
Cu2 O1 1.943(3) .
Cu2 O11 1.955(2) .
Cu2 O4 1.965(3) 3_654
Cu2 O1W 1.985(3) .
Cu2 O6 2.396(3) 5_666
O1 C13 1.242(5) .
O2 C13 1.266(5) .
O3 C14 1.245(5) .
O3 Cu1 1.925(3) 8_666
O4 C14 1.243(5) .
O4 Cu2 1.965(3) 4_566
O5 S1 1.438(5) .
O6 S1 1.440(3) .
O6 Cu2 2.396(3) 5_666
O7 S1 1.440(5) .
O8 S2 1.475(3) .
O9 S2 1.428(4) .
O10 S2 1.464(4) .
O10 Cu1 2.422(3) 5_666
O11 H11A 0.8201 .
O11 Cu1 1.981(3) 5_665
O11 H11A 0.8201 .
O12 C7 1.394(5) .
O12 C4 1.399(5) .
S1 C3 1.777(4) .
S2 C8 1.761(4) .
O1W H1WA 0.9472 .
O1W H1WB 0.9601 .
C1 C2 1.375(5) .
C1 C6 1.377(6) .
C1 C13 1.517(5) .
C2 C3 1.381(5) .
C2 H2 0.9300 .
C3 C4 1.371(6) .
C4 C5 1.348(6) .
C5 C6 1.387(6) .
C5 H5 0.9300 .
C6 H6 0.9300 .
C7 C8 1.363(6) .
C7 C12 1.372(6) .
C8 C9 1.387(6) .
C9 C10 1.394(6) .
C9 H9 0.9300 .
C10 C11 1.381(6) .
C10 C14 1.501(5) .
C11 C12 1.369(6) .
C11 H11 0.9300 .
C12 H12 0.9300 .

loop_
_geom_torsion_atom_site_label_1
_geom_torsion_atom_site_label_2
_geom_torsion_atom_site_label_3
_geom_torsion_atom_site_label_4
_geom_torsion
_geom_torsion_site_symmetry_1
_geom_torsion_site_symmetry_4
O11 Cu2 O1 C13 2.7(5) . .
O1W Cu2 O1 C13 -177.9(5) . .
O6 Cu2 O1 C13 -82.0(5) 5_666 .
O3 Cu1 O2 C13 -139.9(4) 7_566 .
O11 Cu1 O2 C13 40.3(4) . .
O10 Cu1 O2 C13 125.9(4) 5_666 .
Cu1 Cu1 O2 C13 35.4(4) 5_665 .
O1 Cu2 O11 H11A -83.1 . .
O4 Cu2 O11 H11A 98.5 3_654 .
O6 Cu2 O11 H11A 12.1 5_666 .
O1 Cu2 O11 Cu1 27.39(18) . .
O4 Cu2 O11 Cu1 -151.00(17) 3_654 .
O6 Cu2 O11 Cu1 122.59(17) 5_666 .
O1 Cu2 O11 Cu1 149.49(16) . 5_665
O4 Cu2 O11 Cu1 -28.91(16) 3_654 5_665
O6 Cu2 O11 Cu1 -115.32(15) 5_666 5_665
O2 Cu1 O11 H11A 71.1 . .
O11 Cu1 O11 H11A -113.9 5_665 .
O10 Cu1 O11 H11A -26.7 5_666 .
Cu1 Cu1 O11 H11A -113.9 5_665 .
O2 Cu1 O11 Cu2 -42.18(18) . .
O11 Cu1 O11 Cu2 132.8(2) 5_665 .
O10 Cu1 O11 Cu2 -139.95(18) 5_666 .
Cu1 Cu1 O11 Cu2 132.8(2) 5_665 .
O2 Cu1 O11 Cu1 -175.03(12) . 5_665
O11 Cu1 O11 Cu1 0.0 5_665 5_665
O10 Cu1 O11 Cu1 87.20(13) 5_666 5_665
Cu2 O6 S1 O5 45.6(3) 5_666 .
Cu2 O6 S1 O7 174.6(3) 5_666 .
Cu2 O6 S1 C3 -70.4(3) 5_666 .
Cu1 O10 S2 O9 98.7(3) 5_666 .
Cu1 O10 S2 O8 -31.6(4) 5_666 .
Cu1 O10 S2 C8 -145.0(3) 5_666 .
C6 C1 C2 C3 1.7(7) . .
C13 C1 C2 C3 -177.7(4) . .
C1 C2 C3 C4 -0.5(7) . .
C1 C2 C3 S1 178.4(3) . .
O5 S1 C3 C4 -175.3(5) . .
O6 S1 C3 C4 -54.3(4) . .
O7 S1 C3 C4 64.2(5) . .
O5 S1 C3 C2 5.9(5) . .
O6 S1 C3 C2 126.9(4) . .
O7 S1 C3 C2 -114.7(4) . .
C2 C3 C4 C5 -1.4(7) . .
S1 C3 C4 C5 179.7(4) . .
C2 C3 C4 O12 -177.8(4) . .
S1 C3 C4 O12 3.4(6) . .
C7 O12 C4 C5 38.7(7) . .
C7 O12 C4 C3 -145.0(4) . .
C3 C4 C5 C6 2.2(9) . .
O12 C4 C5 C6 178.3(5) . .
C2 C1 C6 C5 -1.0(7) . .
C13 C1 C6 C5 178.4(5) . .
C4 C5 C6 C1 -0.9(9) . .
C4 O12 C7 C8 -123.6(5) . .
C4 O12 C7 C12 61.4(6) . .
C12 C7 C8 C9 2.4(7) . .
O12 C7 C8 C9 -172.6(4) . .
C12 C7 C8 S2 -176.4(4) . .
O12 C7 C8 S2 8.6(6) . .
O9 S2 C8 C7 164.7(4) . .
O10 S2 C8 C7 45.0(5) . .
O8 S2 C8 C7 -73.3(4) . .
O9 S2 C8 C9 -14.1(5) . .
O10 S2 C8 C9 -133.8(4) . .
O8 S2 C8 C9 107.9(4) . .
C7 C8 C9 C10 -1.1(7) . .
S2 C8 C9 C10 177.8(3) . .
C8 C9 C10 C11 -0.4(7) . .
C8 C9 C10 C14 176.9(4) . .
C9 C10 C11 C12 0.7(8) . .
C14 C10 C11 C12 -176.6(5) . .
C10 C11 C12 C7 0.6(8) . .
C8 C7 C12 C11 -2.2(8) . .
O12 C7 C12 C11 172.8(5) . .
Cu2 O1 C13 O2 -8.5(8) . .
Cu2 O1 C13 C1 174.2(3) . .
Cu1 O2 C13 O1 -19.6(6) . .
Cu1 O2 C13 C1 157.6(3) . .
C2 C1 C13 O1 179.0(4) . .
C6 C1 C13 O1 -0.4(6) . .
C2 C1 C13 O2 1.4(6) . .
C6 C1 C13 O2 -177.9(4) . .
Cu2 O4 C14 O3 27.2(7) 4_566 .
Cu2 O4 C14 C10 -153.1(3) 4_566 .
Cu1 O3 C14 O4 6.5(7) 8_666 .
Cu1 O3 C14 C10 -173.2(3) 8_666 .
C11 C10 C14 O4 -173.4(5) . .
C9 C10 C14 O4 9.3(6) . .
C11 C10 C14 O3 6.3(7) . .
C9 C10 C14 O3 -171.0(4) . .

loop_
_platon_squeeze_void_nr
_platon_squeeze_void_average_x
_platon_squeeze_void_average_y
_platon_squeeze_void_average_z
_platon_squeeze_void_volume
_platon_squeeze_void_count_electrons
_platon_squeeze_void_content
1 0.061 0.699 0.011 3440 585 ' '
